data_2106873
loop_
_publ_author_name
'Danielsen, J.'
'Larsen, F.K.'
'Hazell, A.'

_publ_section_title
;
 The Structure of Potassium Chlorate at 77 and 298 K
;
_journal_name_full 'Acta Crystallographica B (24,1968-38,1982)'
_journal_page_first 913
_journal_page_last 915
_journal_volume 37
_journal_year 1981
_chemical_formula_sum 'Cl K O3'
_chemical_name_systematic 'K Cl O3'
_space_group_IT_number 11
_symmetry_space_group_name_Hall '-P 2yb'
_symmetry_space_group_name_H-M 'P 1 21/m 1'
_cell_angle_alpha 90
_cell_angle_beta 110.21
_cell_angle_gamma 90
_cell_formula_units_Z 2
_cell_length_a 4.63
_cell_length_b 5.568
_cell_length_c 7.047
_cell_volume 170.486
_citation_journal_id_ASTM ACBCAR
_cod_data_source_file Danielsen_ACBCAR_1981_1310.cif
_cod_data_source_block Cl1K1O3
_cod_original_cell_volume 170.4856
_cod_original_formula_sum 'Cl1 K1 O3'
_cod_database_code 2106873

loop_
_symmetry_equiv_pos_as_xyz
x,y,z
-x,y+1/2,-z
-x,-y,-z
x,-y-1/2,z

loop_
_atom_site_label
_atom_site_type_symbol
_atom_site_fract_x
_atom_site_fract_y
_atom_site_fract_z
_atom_site_occupancy
_atom_site_U_iso_or_equiv
K1 K+1 0.3555 0.25 0.7086 1 0.0
Cl1 Cl+5 0.121 0.25 0.1745 1 0.0
O1 O-2 0.4009 0.25 0.1165 1 0.0
O2 O-2 0.1456 0.4639 0.3057 1 0.0
